data_7205322
loop_
_publ_author_name
'Braga, Dario'
'D'Agostino, Simone'
'Grepioni, Fabrizia'

_publ_section_title
;
 Surprising robustness of a unit cell: isomorphism in caesium
 18-crown[6] complexes with aromatic polycarboxylate anions
;
_journal_issue 5
_journal_name_full CrystEngComm
_journal_page_first 1366
_journal_paper_doi 10.1039/c0ce00363h
_journal_volume 13
_journal_year 2011
_chemical_formula_sum 'C21 H31 Cs O10'
_chemical_formula_weight 576.37
_chemical_name_common 'CROWN ETHER COMPLEX'
_chemical_name_systematic
;
?
;
_space_group_IT_number 19
_symmetry_cell_setting orthorhombic
_symmetry_space_group_name_Hall 'P 2ac 2ab'
_symmetry_space_group_name_H-M 'P 21 21 21'
_atom_sites_solution_hydrogens geom
_atom_sites_solution_primary direct
_atom_sites_solution_secondary difmap
_audit_creation_method SHELXL-97
_cell_angle_alpha 90.00
_cell_angle_beta 90.00
_cell_angle_gamma 90.00
_cell_formula_units_Z 4
_cell_length_a 8.2066(2)
_cell_length_b 15.3598(4)
_cell_length_c 18.9926(4)
_cell_measurement_reflns_used 4923
_cell_measurement_temperature 293(2)
_cell_measurement_theta_max 32.6138
_cell_measurement_theta_min 2.4769
_cell_volume 2394.05(10)
_computing_cell_refinement
;
CrysAlis RED, Oxford Diffraction Ltd.,
Version 1.171.32.15 (release 10-01-2008 CrysAlis171 .NET)
(compiled Jan 10 2008,16:37:18)
;
_computing_data_collection
;
CrysAlis CCD, Oxford Diffraction Ltd.,
Version 1.171.32.15 (release 10-01-2008 CrysAlis171 .NET)
(compiled Jan 10 2008,16:37:18)
;
_computing_data_reduction
;
CrysAlis RED, Oxford Diffraction Ltd.,
Version 1.171.32.15 (release 10-01-2008 CrysAlis171 .NET)
(compiled Jan 10 2008,16:37:18)
;
_computing_structure_refinement 'SHELXL-97 (Sheldrick, 1997)'
_computing_structure_solution 'SHELXS-97 (Sheldrick, 1990)'
_diffrn_ambient_temperature 293(2)
_diffrn_measured_fraction_theta_full 0.999
_diffrn_measured_fraction_theta_max 0.903
_diffrn_measurement_details
;
1 omega -16.00 38.00 1.0000 12.0500
omega____ theta____ kappa____ phi______ frames
- 26.4706 0.0000 60.0000 54

2 omega -67.00 -32.00 1.0000 12.0500
omega____ theta____ kappa____ phi______ frames
- -26.9393 179.0000 -180.0000 35

3 omega -76.00 -1.00 1.0000 12.0500
omega____ theta____ kappa____ phi______ frames
- -26.9393 -38.0000 30.0000 75

;
_diffrn_measurement_device '92mm CCD camera(sapphire) on \k-goniostat'
_diffrn_measurement_device_type 'Enhance (Mo) X-ray Source'
_diffrn_measurement_method 'omega scan'
_diffrn_radiation_monochromator graphite
_diffrn_radiation_source 'fine-focus sealed tube'
_diffrn_radiation_type MoK\a
_diffrn_radiation_wavelength 0.71073
_diffrn_reflns_av_R_equivalents 0.0272
_diffrn_reflns_av_sigmaI/netI 0.0651
_diffrn_reflns_limit_h_max 12
_diffrn_reflns_limit_h_min -10
_diffrn_reflns_limit_k_max 23
_diffrn_reflns_limit_k_min -18
_diffrn_reflns_limit_l_max 27
_diffrn_reflns_limit_l_min -25
_diffrn_reflns_number 9890
_diffrn_reflns_theta_full 25.00
_diffrn_reflns_theta_max 32.67
_diffrn_reflns_theta_min 2.52
_exptl_absorpt_coefficient_mu 1.598
_exptl_absorpt_correction_T_max 1.00000
_exptl_absorpt_correction_T_min 0.88590
_exptl_absorpt_correction_type multi-scan
_exptl_absorpt_process_details
;
CrysAlisPro, Oxford Diffraction Ltd.,
Version 1.171.33.34d (release 27-02-2009 CrysAlis171 .NET)
(compiled Feb 27 2009,15:38:38)
Empirical absorption correction using spherical harmonics,
implemented in SCALE3 ABSPACK scaling algorithm.
;
_exptl_crystal_colour colourless
_exptl_crystal_density_diffrn 1.599
_exptl_crystal_density_method 'not measured'
_exptl_crystal_description prism
_exptl_crystal_F_000 1168
_exptl_crystal_size_max 0.1
_exptl_crystal_size_mid 0.085
_exptl_crystal_size_min 0.081
_refine_diff_density_max 1.300
_refine_diff_density_min -0.658
_refine_diff_density_rms 0.076
_refine_ls_abs_structure_details 'Flack H D (1983), Acta Cryst. A39, 876-881'
_refine_ls_abs_structure_Flack 0.015(12)
_refine_ls_extinction_method none
_refine_ls_goodness_of_fit_ref 0.870
_refine_ls_hydrogen_treatment mixed
_refine_ls_matrix_type full
_refine_ls_number_parameters 293
_refine_ls_number_reflns 6901
_refine_ls_number_restraints 0
_refine_ls_restrained_S_all 0.870
_refine_ls_R_factor_all 0.0518
_refine_ls_R_factor_gt 0.0361
_refine_ls_shift/su_max 0.001
_refine_ls_shift/su_mean 0.000
_refine_ls_structure_factor_coef Fsqd
_refine_ls_weighting_details 'calc w=1/[\s^2^(Fo^2^)+(0.0196P)^2^+0.0000P] where P=(Fo^2^+2Fc^2^)/3'
_refine_ls_weighting_scheme calc
_refine_ls_wR_factor_gt 0.0515
_refine_ls_wR_factor_ref 0.0538
_reflns_number_gt 5364
_reflns_number_total 6901
_reflns_threshold_expression >2sigma(I)
_cod_data_source_file C0CE00363H.TXT
_cod_data_source_block 3-me-i
_cod_original_sg_symbol_H-M P212121
_cod_database_code 7205322

loop_
_symmetry_equiv_pos_as_xyz
'x, y, z'
'-x+1/2, -y, z+1/2'
'-x, y+1/2, -z+1/2'
'x+1/2, -y+1/2, -z'

loop_
_atom_site_label
_atom_site_type_symbol
_atom_site_fract_x
_atom_site_fract_y
_atom_site_fract_z
_atom_site_U_iso_or_equiv
_atom_site_adp_type
_atom_site_occupancy
_atom_site_symmetry_multiplicity
_atom_site_calc_flag
_atom_site_refinement_flags
_atom_site_disorder_assembly
_atom_site_disorder_group
Cs1 Cs -0.10720(2) 0.164073(12) 0.900897(9) 0.03146(5) Uani 1 1 d . . .
O1 O 0.1385(3) 0.00207(15) 0.93740(11) 0.0449(6) Uani 1 1 d . . .
O2 O 0.1311(3) 0.07468(17) 0.79690(12) 0.0511(6) Uani 1 1 d . . .
O3 O 0.1204(4) 0.26014(17) 0.78901(11) 0.0525(7) Uani 1 1 d . . .
O4 O -0.0141(3) 0.36186(14) 0.89977(16) 0.0538(6) Uani 1 1 d . . .
O5 O 0.0162(3) 0.28125(16) 1.03533(13) 0.0464(6) Uani 1 1 d . . .
O6 O -0.0062(3) 0.09588(17) 1.04773(11) 0.0479(7) Uani 1 1 d . . .
C1 C 0.0685(5) 0.0141(3) 1.05810(18) 0.0583(12) Uani 1 1 d . . .
H1A H 0.0174 -0.0158 1.0973 0.070 Uiso 1 1 calc R . .
H1B H 0.1830 0.0219 1.0689 0.070 Uiso 1 1 calc R . .
C2 C 0.0505(5) -0.0386(2) 0.9928(2) 0.0565(11) Uani 1 1 d . . .
H2A H 0.0921 -0.0969 1.0006 0.068 Uiso 1 1 calc R . .
H2B H -0.0638 -0.0430 0.9802 0.068 Uiso 1 1 calc R . .
C3 C 0.1313(5) -0.0460(2) 0.8739(2) 0.0528(10) Uani 1 1 d . . .
H3A H 0.0187 -0.0535 0.8596 0.063 Uiso 1 1 calc R . .
H3B H 0.1788 -0.1032 0.8808 0.063 Uiso 1 1 calc R . .
C4 C 0.2221(4) 0.0015(3) 0.8186(2) 0.0556(11) Uani 1 1 d . . .
H4A H 0.3268 0.0202 0.8369 0.067 Uiso 1 1 calc R . .
H4B H 0.2414 -0.0365 0.7788 0.067 Uiso 1 1 calc R . .
C5 C 0.2127(5) 0.1259(3) 0.74479(19) 0.0637(13) Uani 1 1 d . . .
H5A H 0.2264 0.0921 0.7021 0.076 Uiso 1 1 calc R . .
H5B H 0.3198 0.1424 0.7618 0.076 Uiso 1 1 calc R . .
C6 C 0.1169(6) 0.2038(3) 0.72978(17) 0.0628(12) Uani 1 1 d . . .
H6A H 0.1614 0.2335 0.6890 0.075 Uiso 1 1 calc R . .
H6B H 0.0052 0.1876 0.7193 0.075 Uiso 1 1 calc R . .
C7 C 0.0342(5) 0.3380(3) 0.7786(2) 0.0698(13) Uani 1 1 d . . .
H7A H -0.0811 0.3253 0.7737 0.084 Uiso 1 1 calc R . .
H7B H 0.0710 0.3656 0.7355 0.084 Uiso 1 1 calc R . .
C8 C 0.0596(5) 0.3978(3) 0.8388(3) 0.0667(13) Uani 1 1 d . . .
H8A H 0.1753 0.4060 0.8468 0.080 Uiso 1 1 calc R . .
H8B H 0.0116 0.4541 0.8285 0.080 Uiso 1 1 calc R . .
C9 C 0.0240(5) 0.4075(2) 0.9615(3) 0.0648(13) Uani 1 1 d . . .
H9A H -0.0141 0.4671 0.9576 0.078 Uiso 1 1 calc R . .
H9B H 0.1412 0.4086 0.9681 0.078 Uiso 1 1 calc R . .
C10 C -0.0550(5) 0.3645(3) 1.0226(2) 0.0645(13) Uani 1 1 d . . .
H10A H -0.0426 0.4007 1.0641 0.077 Uiso 1 1 calc R . .
H10B H -0.1705 0.3576 1.0135 0.077 Uiso 1 1 calc R . .
C11 C -0.0639(4) 0.2361(3) 1.09092(18) 0.0575(11) Uani 1 1 d . . .
H11A H -0.1763 0.2251 1.0778 0.069 Uiso 1 1 calc R . .
H11B H -0.0640 0.2720 1.1330 0.069 Uiso 1 1 calc R . .
C12 C 0.0183(4) 0.1530(3) 1.10588(17) 0.0561(10) Uani 1 1 d . . .
H12A H 0.1340 0.1627 1.1130 0.067 Uiso 1 1 calc R . .
H12B H -0.0261 0.1273 1.1484 0.067 Uiso 1 1 calc R . .
O7 O -0.3428(3) 0.18869(14) 0.77821(11) 0.0526(7) Uani 1 1 d . . .
O8 O -0.3261(3) 0.09248(14) 0.69182(12) 0.0456(6) Uani 1 1 d . . .
O9 O -0.7044(3) 0.49908(17) 0.62475(13) 0.0558(7) Uani 1 1 d . . .
O10 O -0.6327(3) 0.46255(14) 0.73404(11) 0.0433(6) Uani 1 1 d . . .
H10O H -0.653(6) 0.531(3) 0.760(2) 0.106(16) Uiso 1 1 d . . .
C13 C -0.4106(4) 0.23568(19) 0.66350(14) 0.0285(7) Uani 1 1 d . . .
C14 C -0.4895(3) 0.30916(18) 0.68737(15) 0.0289(7) Uani 1 1 d . . .
H14 H -0.5018 0.3175 0.7356 0.035 Uiso 1 1 calc R . .
C15 C -0.5508(4) 0.37078(19) 0.64151(15) 0.0275(7) Uani 1 1 d . . .
C16 C -0.5271(4) 0.3585(2) 0.56960(16) 0.0321(8) Uani 1 1 d . . .
H16 H -0.5677 0.3995 0.5382 0.038 Uiso 1 1 calc R . .
C17 C -0.4445(4) 0.2866(2) 0.54373(15) 0.0344(8) Uani 1 1 d . . .
C18 C -0.3870(5) 0.22441(17) 0.59098(15) 0.0326(6) Uani 1 1 d . . .
H18 H -0.3329 0.1753 0.5744 0.039 Uiso 1 1 calc R . .
C19 C -0.3552(3) 0.1686(2) 0.71616(14) 0.0316(7) Uani 1 1 d . . .
C20 C -0.6378(4) 0.4515(2) 0.66735(17) 0.0340(8) Uani 1 1 d . . .
C21 C -0.4151(6) 0.2771(2) 0.46524(15) 0.0523(10) Uani 1 1 d . . .
H21A H -0.3567 0.2241 0.4564 0.078 Uiso 1 1 calc R . .
H21B H -0.3522 0.3257 0.4486 0.078 Uiso 1 1 calc R . .
H21C H -0.5178 0.2756 0.4410 0.078 Uiso 1 1 calc R . .

loop_
_atom_site_aniso_label
_atom_site_aniso_U_11
_atom_site_aniso_U_22
_atom_site_aniso_U_33
_atom_site_aniso_U_23
_atom_site_aniso_U_13
_atom_site_aniso_U_12
Cs1 0.03258(8) 0.03190(8) 0.02991(7) -0.00107(9) -0.00172(9) -0.00265(10)
O1 0.0466(16) 0.0351(12) 0.0531(13) -0.0052(11) -0.0022(12) -0.0083(13)
O2 0.0334(14) 0.0690(17) 0.0509(14) -0.0064(13) 0.0076(13) 0.0003(15)
O3 0.0522(15) 0.0700(17) 0.0353(12) 0.0200(12) -0.0060(15) -0.0068(17)
O4 0.0506(13) 0.0381(13) 0.0727(16) 0.0016(15) -0.0083(16) -0.0090(11)
O5 0.0412(14) 0.0510(16) 0.0468(14) -0.0177(12) 0.0072(12) 0.0025(13)
O6 0.0527(16) 0.0624(18) 0.0284(12) 0.0038(12) -0.0062(12) -0.0073(14)
C1 0.065(3) 0.066(3) 0.044(2) 0.027(2) -0.0101(19) -0.014(2)
C2 0.056(2) 0.038(2) 0.075(3) 0.017(2) -0.009(2) -0.0094(19)
C3 0.039(2) 0.0390(19) 0.081(3) -0.0225(19) -0.008(2) 0.0106(19)
C4 0.0380(19) 0.065(3) 0.064(2) -0.037(2) -0.0039(19) 0.007(2)
C5 0.047(2) 0.105(4) 0.039(2) -0.015(2) 0.0112(19) -0.017(3)
C6 0.051(2) 0.107(4) 0.0296(17) 0.007(2) -0.001(2) -0.023(3)
C7 0.058(2) 0.084(3) 0.067(3) 0.048(3) -0.014(2) -0.011(3)
C8 0.053(3) 0.047(3) 0.101(4) 0.033(3) -0.011(2) -0.007(2)
C9 0.051(2) 0.028(2) 0.115(4) -0.013(2) -0.018(3) 0.004(2)
C10 0.048(2) 0.059(3) 0.086(3) -0.042(2) -0.004(2) 0.011(2)
C11 0.047(2) 0.090(3) 0.0354(19) -0.028(2) 0.0070(18) -0.008(2)
C12 0.0520(19) 0.090(3) 0.0261(16) -0.002(2) 0.0036(16) -0.015(2)
O7 0.0768(18) 0.0457(15) 0.0352(12) -0.0027(10) -0.0153(12) 0.0194(13)
O8 0.0737(18) 0.0264(12) 0.0366(12) 0.0014(10) 0.0002(13) 0.0053(13)
O9 0.0642(16) 0.0466(15) 0.0564(15) -0.0019(13) -0.0107(13) 0.0258(15)
O10 0.0647(17) 0.0269(11) 0.0381(12) -0.0037(9) 0.0102(13) 0.0055(13)
C13 0.0268(16) 0.0283(15) 0.0304(14) 0.0000(12) -0.0024(14) -0.0058(15)
C14 0.0318(15) 0.0281(16) 0.0266(14) 0.0000(12) 0.0015(13) -0.0030(14)
C15 0.0296(15) 0.0220(14) 0.0309(15) 0.0011(12) -0.0003(13) -0.0061(13)
C16 0.0372(17) 0.0283(18) 0.0307(15) 0.0062(13) -0.0032(14) -0.0010(15)
C17 0.043(2) 0.0337(18) 0.0266(15) -0.0065(14) 0.0014(14) -0.0055(16)
C18 0.0385(15) 0.0224(13) 0.0368(16) -0.0058(13) 0.001(2) -0.0021(16)
C19 0.0288(16) 0.0305(16) 0.0356(14) 0.0001(16) 0.0001(12) -0.0012(17)
C20 0.0286(19) 0.0253(16) 0.0482(19) 0.0028(14) 0.0012(15) -0.0057(14)
C21 0.075(3) 0.052(2) 0.0291(15) -0.0018(15) 0.005(2) 0.003(2)

loop_
_atom_type_symbol
_atom_type_description
_atom_type_scat_dispersion_real
_atom_type_scat_dispersion_imag
_atom_type_scat_source
C C 0.0033 0.0016 'International Tables Vol C Tables 4.2.6.8 and 6.1.1.4'
H H 0.0000 0.0000 'International Tables Vol C Tables 4.2.6.8 and 6.1.1.4'
O O 0.0106 0.0060 'International Tables Vol C Tables 4.2.6.8 and 6.1.1.4'
Cs Cs -0.3680 2.1192 'International Tables Vol C Tables 4.2.6.8 and 6.1.1.4'

loop_
_geom_angle_atom_site_label_1
_geom_angle_atom_site_label_2
_geom_angle_atom_site_label_3
_geom_angle
_geom_angle_site_symmetry_1
_geom_angle_site_symmetry_3
_geom_angle_publ_flag
O9 Cs1 O7 69.82(6) 3_446 . ?
O9 Cs1 O6 89.91(7) 3_446 . ?
O7 Cs1 O6 154.23(7) . . ?
O9 Cs1 O2 81.25(7) 3_446 . ?
O7 Cs1 O2 88.16(6) . . ?
O6 Cs1 O2 104.81(7) . . ?
O9 Cs1 O4 160.26(7) 3_446 . ?
O7 Cs1 O4 91.68(7) . . ?
O6 Cs1 O4 105.62(7) . . ?
O2 Cs1 O4 105.74(7) . . ?
O9 Cs1 O3 125.63(6) 3_446 . ?
O7 Cs1 O3 78.75(7) . . ?
O6 Cs1 O3 126.90(7) . . ?
O2 Cs1 O3 53.93(6) . . ?
O4 Cs1 O3 53.43(7) . . ?
O9 Cs1 O1 73.19(7) 3_446 . ?
O7 Cs1 O1 130.21(5) . . ?
O6 Cs1 O1 52.20(6) . . ?
O2 Cs1 O1 53.87(6) . . ?
O4 Cs1 O1 125.99(6) . . ?
O3 Cs1 O1 97.58(7) . . ?
O9 Cs1 O5 138.25(7) 3_446 . ?
O7 Cs1 O5 136.16(6) . . ?
O6 Cs1 O5 53.26(7) . . ?
O2 Cs1 O5 122.93(6) . . ?
O4 Cs1 O5 53.03(7) . . ?
O3 Cs1 O5 94.81(7) . . ?
O1 Cs1 O5 93.55(6) . . ?
O9 Cs1 O5 78.47(7) 3_446 4_457 ?
O7 Cs1 O5 70.60(6) . 4_457 ?
O6 Cs1 O5 90.34(6) . 4_457 ?
O2 Cs1 O5 154.60(6) . 4_457 ?
O4 Cs1 O5 89.13(6) . 4_457 ?
O3 Cs1 O5 130.58(7) . 4_457 ?
O1 Cs1 O5 131.82(6) . 4_457 ?
O5 Cs1 O5 82.47(3) . 4_457 ?
O9 Cs1 C7 131.53(8) 3_446 . ?
O7 Cs1 C7 68.42(8) . . ?
O6 Cs1 C7 136.21(8) . . ?
O2 Cs1 C7 73.96(9) . . ?
O4 Cs1 C7 39.15(9) . . ?
O3 Cs1 C7 21.69(8) . . ?
O1 Cs1 C7 118.99(8) . . ?
O5 Cs1 C7 89.76(9) . . ?
O5 Cs1 C7 109.02(8) 4_457 . ?
O9 Cs1 C6 104.28(8) 3_446 . ?
O7 Cs1 C6 68.41(8) . . ?
O6 Cs1 C6 134.35(8) . . ?
O2 Cs1 C6 38.52(8) . . ?
O4 Cs1 C6 73.69(8) . . ?
O3 Cs1 C6 21.39(7) . . ?
O1 Cs1 C6 90.29(8) . . ?
O5 Cs1 C6 115.44(8) . . ?
O5 Cs1 C6 134.66(8) 4_457 . ?
C7 Cs1 C6 36.61(10) . . ?
O9 Cs1 C11 116.63(8) 3_446 . ?
O7 Cs1 C11 138.59(7) . . ?
O6 Cs1 C11 38.31(8) . . ?
O2 Cs1 C11 132.59(7) . . ?
O4 Cs1 C11 72.58(8) . . ?
O3 Cs1 C11 116.37(8) . . ?
O1 Cs1 C11 87.86(7) . . ?
O5 Cs1 C11 21.73(7) . . ?
O5 Cs1 C11 71.11(6) 4_457 . ?
C7 Cs1 C11 110.80(10) . . ?
C6 Cs1 C11 136.47(9) . . ?
C3 O1 C2 112.3(3) . . ?
C3 O1 Cs1 100.94(18) . . ?
C2 O1 Cs1 100.22(19) . . ?
C4 O2 C5 113.1(3) . . ?
C4 O2 Cs1 120.0(2) . . ?
C5 O2 Cs1 119.5(2) . . ?
C7 O3 C6 113.4(3) . . ?
C7 O3 Cs1 101.1(2) . . ?
C6 O3 Cs1 103.5(2) . . ?
C9 O4 C8 113.1(3) . . ?
C9 O4 Cs1 122.3(2) . . ?
C8 O4 Cs1 119.2(2) . . ?
C11 O5 C10 111.9(3) . . ?
C11 O5 Cs1 99.63(18) . . ?
C10 O5 Cs1 103.5(2) . . ?
C11 O5 Cs1 105.90(19) . 4_557 ?
C10 O5 Cs1 102.1(2) . 4_557 ?
Cs1 O5 Cs1 133.46(7) . 4_557 ?
C1 O6 C12 112.2(3) . . ?
C1 O6 Cs1 122.94(19) . . ?
C12 O6 Cs1 121.9(2) . . ?
O6 C1 C2 108.9(3) . . ?
O1 C2 C1 109.1(3) . . ?
O1 C2 Cs1 58.17(16) . . ?
C1 C2 Cs1 88.3(2) . . ?
O1 C3 C4 109.0(3) . . ?
O1 C3 Cs1 57.66(15) . . ?
C4 C3 Cs1 86.3(2) . . ?
O2 C4 C3 109.5(3) . . ?
O2 C5 C6 109.5(3) . . ?
O3 C6 C5 109.5(3) . . ?
O3 C6 Cs1 55.08(17) . . ?
C5 C6 Cs1 87.8(2) . . ?
O3 C7 C8 110.4(3) . . ?
O3 C7 Cs1 57.19(18) . . ?
C8 C7 Cs1 90.4(2) . . ?
O4 C8 C7 109.2(3) . . ?
O4 C9 C10 109.5(3) . . ?
O5 C10 C9 110.7(3) . . ?
O5 C10 Cs1 55.52(16) . . ?
C9 C10 Cs1 86.3(2) . . ?
O5 C11 C12 110.7(3) . . ?
O5 C11 Cs1 58.64(15) . . ?
C12 C11 Cs1 88.5(2) . . ?
O6 C12 C11 108.6(3) . . ?
C19 O7 Cs1 139.3(2) . . ?
C20 O9 Cs1 147.4(2) . 3_456 ?
C14 C13 C18 119.3(3) . . ?
C14 C13 C19 118.9(2) . . ?
C18 C13 C19 121.7(3) . . ?
C13 C14 C15 121.7(3) . . ?
C14 C15 C16 118.4(3) . . ?
C14 C15 C20 121.9(3) . . ?
C16 C15 C20 119.7(3) . . ?
C17 C16 C15 121.6(3) . . ?
C16 C17 C18 118.9(3) . . ?
C16 C17 C21 120.2(3) . . ?
C18 C17 C21 120.9(3) . . ?
C17 C18 C13 120.1(3) . . ?
O7 C19 O8 124.3(3) . . ?
O7 C19 C13 119.5(3) . . ?
O8 C19 C13 116.2(2) . . ?
O9 C20 O10 126.3(3) . . ?
O9 C20 C15 119.2(3) . . ?
O10 C20 C15 114.5(3) . . ?

loop_
_geom_bond_atom_site_label_1
_geom_bond_atom_site_label_2
_geom_bond_distance
_geom_bond_site_symmetry_2
_geom_bond_publ_flag
Cs1 O9 3.008(2) 3_446 ?
Cs1 O7 3.051(2) . ?
Cs1 O6 3.092(2) . ?
Cs1 O2 3.100(2) . ?
Cs1 O4 3.133(2) . ?
Cs1 O3 3.191(3) . ?
Cs1 O1 3.277(2) . ?
Cs1 O5 3.284(2) . ?
Cs1 O5 3.424(2) 4_457 ?
Cs1 C7 3.725(4) . ?
Cs1 C6 3.784(4) . ?
Cs1 C11 3.792(3) . ?
O1 C3 1.415(4) . ?
O1 C2 1.421(4) . ?
O2 C4 1.411(4) . ?
O2 C5 1.431(4) . ?
O3 C7 1.403(5) . ?
O3 C6 1.419(4) . ?
O4 C9 1.401(5) . ?
O4 C8 1.419(5) . ?
O5 C11 1.424(4) . ?
O5 C10 1.426(4) . ?
O5 Cs1 3.424(2) 4_557 ?
O6 C1 1.412(4) . ?
O6 C12 1.425(4) . ?
C1 C2 1.489(5) . ?
C3 C4 1.480(5) . ?
C5 C6 1.460(6) . ?
C7 C8 1.482(6) . ?
C9 C10 1.486(6) . ?
C11 C12 1.472(5) . ?
O7 C19 1.223(3) . ?
O8 C19 1.279(4) . ?
O9 C20 1.219(4) . ?
O9 Cs1 3.008(2) 3_456 ?
O10 C20 1.279(4) . ?
C13 C14 1.378(4) . ?
C13 C18 1.402(4) . ?
C13 C19 1.507(4) . ?
C14 C15 1.381(4) . ?
C15 C16 1.392(4) . ?
C15 C20 1.513(4) . ?
C16 C17 1.385(4) . ?
C17 C18 1.394(4) . ?
C17 C21 1.517(4) . ?
